data_2213638
loop_
_publ_author_name
'Wojciech Potrzebowski'
'Maksymilian Chruszcz'

_publ_section_title
;
 3,5-Difluorobenzoic acid
;
_journal_coeditor_code ZL2019
_journal_issue 5
_journal_name_full 'Acta Crystallographica Section E'
_journal_page_first o2754
_journal_page_last o2754
_journal_paper_doi 10.1107/S1600536807019861
_journal_volume 63
_journal_year 2007
_chemical_formula_iupac 'C7 H4 F2 O2'
_chemical_formula_moiety 'C7 H4 F2 O2'
_chemical_formula_sum 'C7 H4 F2 O2'
_chemical_formula_weight 158.10
_chemical_name_systematic '3,5-difluorobenzoic acid'
_space_group_IT_number 14
_symmetry_cell_setting monoclinic
_symmetry_space_group_name_Hall '-P 2ybc'
_symmetry_space_group_name_H-M 'P 1 21/c 1'
_atom_sites_solution_hydrogens geom
_atom_sites_solution_primary direct
_atom_sites_solution_secondary difmap
_audit_creation_method
;
SHELXL97 (Sheldrick, 1997) and HKL-3000SM (Minor et al., 2006)
;
_cell_angle_alpha 90.00
_cell_angle_beta 93.780(10)
_cell_angle_gamma 90.00
_cell_formula_units_Z 4
_cell_length_a 3.7690(10)
_cell_length_b 13.4000(10)
_cell_length_c 14.0410(10)
_cell_measurement_reflns_used 18569
_cell_measurement_temperature 293(2)
_cell_measurement_theta_max 28.7
_cell_measurement_theta_min 2.1
_cell_volume 707.6(2)
_computing_cell_refinement HKL-2000
_computing_data_collection 'HKL-2000 (Otwinowski & Minor, 1997)'
_computing_data_reduction HKL-2000
_computing_molecular_graphics
;
HKL-3000SM,
Mercury (Macrae <i>et al.</i>,  2006),
ORTEPIII (Burnett & Johnson, 1996) and
ORTEP-3 (Farrugia, 1997)
;
_computing_publication_material HKL-3000SM
_computing_structure_refinement
;
SHELXL97 (Sheldrick, 1997) and
HKL-3000SM
;
_computing_structure_solution
;
SHELXS97 (Sheldrick, 1997) and
HKL-3000SM (Minor <i>et al.</i>,  2006)
;
_diffrn_ambient_temperature 293(2)
_diffrn_detector_area_resol_mean 10
_diffrn_measured_fraction_theta_full 0.996
_diffrn_measured_fraction_theta_max 0.996
_diffrn_measurement_device 'four-circle diffractometer'
_diffrn_measurement_device_type 'Rigaku R-AXIS RAPID'
_diffrn_measurement_method '\w scans with \c offset'
_diffrn_radiation_monochromator graphite
_diffrn_radiation_source 'fine-focus sealed tube'
_diffrn_radiation_type 'Mo K\a'
_diffrn_radiation_wavelength 0.71074
_diffrn_reflns_av_R_equivalents 0.033
_diffrn_reflns_av_sigmaI/netI 0.0152
_diffrn_reflns_limit_h_max 5
_diffrn_reflns_limit_h_min -5
_diffrn_reflns_limit_k_max 17
_diffrn_reflns_limit_k_min -17
_diffrn_reflns_limit_l_max 18
_diffrn_reflns_limit_l_min -18
_diffrn_reflns_number 18569
_diffrn_reflns_theta_full 28.70
_diffrn_reflns_theta_max 28.7
_diffrn_reflns_theta_min 2.1
_diffrn_standards_decay_% 0
_exptl_absorpt_coefficient_mu 0.142
_exptl_absorpt_correction_T_max 0.99
_exptl_absorpt_correction_T_min 0.98
_exptl_absorpt_correction_type multi-scan
_exptl_absorpt_process_details '(Otwinowski <i>et al.</i>,  2003)'
_exptl_crystal_colour colorless
_exptl_crystal_density_diffrn 1.484
_exptl_crystal_density_method 'not measured'
_exptl_crystal_description needle
_exptl_crystal_F_000 320
_exptl_crystal_size_max 0.5
_exptl_crystal_size_mid 0.15
_exptl_crystal_size_min 0.05
_refine_diff_density_max 0.160
_refine_diff_density_min -0.156
_refine_ls_extinction_method none
_refine_ls_goodness_of_fit_ref 1.070
_refine_ls_hydrogen_treatment mixed
_refine_ls_matrix_type full
_refine_ls_number_parameters 104
_refine_ls_number_reflns 1817
_refine_ls_number_restraints 1
_refine_ls_restrained_S_all 1.074
_refine_ls_R_factor_all 0.0552
_refine_ls_R_factor_gt 0.0396
_refine_ls_shift/su_max 0.000
_refine_ls_shift/su_mean 0.000
_refine_ls_structure_factor_coef Fsqd
_refine_ls_weighting_details 'calc w=1/[\s^2^(Fo^2^)+(0.0586P)^2^+0.0698P] where P=(Fo^2^+2Fc^2^)/3'
_refine_ls_weighting_scheme calc
_refine_ls_wR_factor_gt 0.1159
_refine_ls_wR_factor_ref 0.1276
_reflns_number_gt 1277
_reflns_number_total 1817
_reflns_observed_criterion I>-3sigma(I)
_reflns_threshold_expression I>2sigma(I)
_cod_data_source_file zl2019.cif
_cod_data_source_block I
_cod_original_sg_symbol_H-M 'P 21/c'
_cod_database_code 2213638
_cod_database_fobs_code 2213638

loop_
_symmetry_equiv_pos_as_xyz
'x, y, z'
'-x, y+1/2, -z+1/2'
'-x, -y, -z'
'x, -y-1/2, z-1/2'

loop_
_atom_site_type_symbol
_atom_site_label
_atom_site_fract_x
_atom_site_fract_y
_atom_site_fract_z
_atom_site_U_iso_or_equiv
_atom_site_adp_type
_atom_site_calc_flag
_atom_site_refinement_flags
_atom_site_occupancy
O O2 0.1841(3) 0.48378(7) 0.39611(7) 0.0784(3) Uani d . 1
O O1 -0.0234(3) 0.36856(8) 0.49171(7) 0.0747(3) Uani d D 1
C C7 0.1216(3) 0.39595(10) 0.41548(8) 0.0586(3) Uani d . 1
C C1 0.2106(3) 0.31418(10) 0.34960(9) 0.0597(3) Uani d . 1
C C6 0.3240(3) 0.33876(12) 0.26072(9) 0.0691(4) Uani d . 1
H H6 0.3440 0.4050 0.2421 0.083 Uiso calc R 1
F F2 0.5187(3) 0.28467(10) 0.11447(7) 0.1159(4) Uani d . 1
C C4 0.3797(4) 0.16402(14) 0.22527(13) 0.0893(5) Uani d . 1
H H4 0.4364 0.1135 0.1835 0.107 Uiso calc R 1
C C2 0.1801(4) 0.21588(11) 0.37749(11) 0.0724(4) Uani d . 1
H H2 0.1043 0.1993 0.4372 0.087 Uiso calc R 1
F F1 0.2359(4) 0.04641(8) 0.33917(11) 0.1330(5) Uani d . 1
C C5 0.4060(4) 0.26214(14) 0.20097(10) 0.0800(5) Uani d . 1
C C3 0.2666(5) 0.14321(12) 0.31326(14) 0.0867(5) Uani d . 1
H H1 -0.071(6) 0.4223(13) 0.5270(15) 0.135(8) Uiso d D 1

loop_
_atom_site_aniso_label
_atom_site_aniso_U_11
_atom_site_aniso_U_22
_atom_site_aniso_U_33
_atom_site_aniso_U_12
_atom_site_aniso_U_13
_atom_site_aniso_U_23
O2 0.1051(8) 0.0638(6) 0.0701(6) -0.0015(5) 0.0341(5) -0.0054(4)
O1 0.0966(7) 0.0682(6) 0.0624(6) 0.0010(5) 0.0283(5) -0.0038(4)
C7 0.0591(7) 0.0647(8) 0.0529(6) 0.0031(5) 0.0103(5) -0.0040(5)
C1 0.0526(6) 0.0686(8) 0.0581(7) 0.0034(5) 0.0047(5) -0.0124(5)
C6 0.0631(7) 0.0854(9) 0.0596(7) 0.0001(6) 0.0096(6) -0.0150(6)
F2 0.1198(9) 0.1598(11) 0.0716(6) -0.0067(7) 0.0334(5) -0.0382(6)
C4 0.0775(10) 0.1029(13) 0.0870(11) 0.0128(8) 0.0021(8) -0.0437(9)
C2 0.0750(8) 0.0692(9) 0.0727(8) 0.0050(7) 0.0030(6) -0.0109(6)
F1 0.1841(13) 0.0705(7) 0.1448(11) 0.0127(7) 0.0135(9) -0.0238(6)
C5 0.0657(8) 0.1118(13) 0.0634(8) 0.0016(8) 0.0100(6) -0.0282(8)
C3 0.0903(11) 0.0692(9) 0.0996(12) 0.0093(8) -0.0024(9) -0.0239(8)

loop_
_atom_type_symbol
_atom_type_description
_atom_type_scat_dispersion_real
_atom_type_scat_dispersion_imag
_atom_type_scat_source
C C 0.0033 0.0016 'International Tables Vol C Tables 4.2.6.8 and 6.1.1.4'
H H 0.0000 0.0000 'International Tables Vol C Tables 4.2.6.8 and 6.1.1.4'
O O 0.0106 0.0060 'International Tables Vol C Tables 4.2.6.8 and 6.1.1.4'
F F 0.0171 0.0103 'International Tables Vol C Tables 4.2.6.8 and 6.1.1.4'

loop_
_geom_angle_atom_site_label_1
_geom_angle_atom_site_label_2
_geom_angle_atom_site_label_3
_geom_angle
C7 O1 H1 109.9(15)
O2 C7 O1 123.58(11)
O2 C7 C1 120.76(11)
O1 C7 C1 115.66(12)
C2 C1 C6 121.24(13)
C2 C1 C7 120.01(12)
C6 C1 C7 118.75(13)
C5 C6 C1 117.88(15)
C5 C6 H6 121.1
C1 C6 H6 121.1
C3 C4 C5 117.18(14)
C3 C4 H4 121.4
C5 C4 H4 121.4
C3 C2 C1 117.37(16)
C3 C2 H2 121.3
C1 C2 H2 121.3
F2 C5 C4 118.30(14)
F2 C5 C6 118.69(17)
C4 C5 C6 123.01(16)
F1 C3 C4 118.50(15)
F1 C3 C2 118.17(18)
C4 C3 C2 123.33(17)

loop_
_geom_bond_atom_site_label_1
_geom_bond_atom_site_label_2
_geom_bond_distance
O2 C7 1.2341(15)
O1 C7 1.2870(15)
O1 H1 0.898(15)
C7 C1 1.4865(17)
C1 C2 1.381(2)
C1 C6 1.3853(19)
C6 C5 1.374(2)
C6 H6 0.9300
F2 C5 1.3471(19)
C4 C3 1.362(3)
C4 C5 1.364(3)
C4 H4 0.9300
C2 C3 1.381(2)
C2 H2 0.9300
F1 C3 1.354(2)

loop_
_geom_hbond_atom_site_label_D
_geom_hbond_atom_site_label_H
_geom_hbond_atom_site_label_A
_geom_hbond_site_symmetry_A
_geom_hbond_distance_DH
_geom_hbond_distance_HA
_geom_hbond_distance_DA
_geom_hbond_angle_DHA
O1 H1 O2 3_566 0.90(2) 1.73(2) 2.6250(10) 173(2)
C4 H4 O2 2_645 0.93 2.56 3.437(2) 159

loop_
_geom_torsion_atom_site_label_1
_geom_torsion_atom_site_label_2
_geom_torsion_atom_site_label_3
_geom_torsion_atom_site_label_4
_geom_torsion
O2 C7 C1 C2 171.99(12)
O1 C7 C1 C2 -8.38(18)
O2 C7 C1 C6 -7.93(19)
O1 C7 C1 C6 171.70(12)
C2 C1 C6 C5 -0.1(2)
C7 C1 C6 C5 179.81(12)
C6 C1 C2 C3 -0.1(2)
C7 C1 C2 C3 -179.99(13)
C3 C4 C5 F2 179.73(13)
C3 C4 C5 C6 -0.1(2)
C1 C6 C5 F2 -179.63(12)
C1 C6 C5 C4 0.2(2)
C5 C4 C3 F1 179.64(15)
C5 C4 C3 C2 -0.1(3)
C1 C2 C3 F1 -179.56(14)
C1 C2 C3 C4 0.2(2)

loop_
_cod_related_entry_id
_cod_related_entry_database
_cod_related_entry_code
1 ChemSpider 91500
